data_4322698
loop_
_publ_author_name
'Todd E. Clement'
'Daniel J. Nurco'
'Kevin M. Smith'

_publ_section_title
;
 Synthesis and Characterization of a Series of Monometallo-, Bimetallo-,
 and Heterobimetallo-1,2-Ethene-Linked Cofacial Bisporphyrins
;
_journal_name_full 'Inorganic Chemistry'
_journal_page_first 1150
_journal_page_last 1160
_journal_paper_doi 10.1021/ic970774p
_journal_volume 37
_journal_year 1998
_chemical_compound_source synthetic
_chemical_formula_moiety 'C74 H88 Co2 N8'
_chemical_formula_sum 'C74 H88 Co2 N8'
_chemical_formula_weight 1207.38
_chemical_name_systematic
; 
cis-1,2-Bis[Cobalt(II) 5-(2,3,7,8,12,13,17,18-octaethylporphyrinyl)]ethene
;
_space_group_IT_number 14
_symmetry_cell_setting monoclinic
_symmetry_space_group_name_Hall '-P 2ybc'
_symmetry_space_group_name_H-M 'P 1 21/c 1'
_atom_sites_solution_hydrogens geom
_atom_sites_solution_primary direct
_atom_sites_solution_secondary difmap
_audit_creation_method SHELXL
_cell_angle_alpha 90.00
_cell_angle_beta 108.59(4)
_cell_angle_gamma 90.00
_cell_formula_units_Z 4
_cell_length_a 21.097(15)
_cell_length_b 14.120(5)
_cell_length_c 22.987(11)
_cell_measurement_reflns_used 50
_cell_measurement_temperature 293(2)
_cell_measurement_theta_max 17.44
_cell_measurement_theta_min 2.35
_cell_volume 6490(6)
_computing_cell_refinement 'Siemens P3'
_computing_data_collection 'Siemens P3'
_computing_data_reduction 'Siemens XDISK'
_computing_molecular_graphics 'Siemens XP'
_computing_publication_material 'Siemens XCIF'
_computing_structure_refinement 'Siemens SHELXTL V. 5.03'
_computing_structure_solution 'Siemens SHELXTL V. 5.03'
_diffrn_ambient_temperature 293(2)
_diffrn_measurement_device 'Siemens R3m/V'
_diffrn_measurement_method '\w scans'
_diffrn_radiation_monochromator graphite
_diffrn_radiation_source 'normal-focus sealed tube'
_diffrn_radiation_type MoK\a
_diffrn_radiation_wavelength 0.71073
_diffrn_reflns_av_R_equivalents 0.0000
_diffrn_reflns_av_sigmaI/netI 0.0510
_diffrn_reflns_limit_h_max 23
_diffrn_reflns_limit_h_min 0
_diffrn_reflns_limit_k_max 16
_diffrn_reflns_limit_k_min 0
_diffrn_reflns_limit_l_max 25
_diffrn_reflns_limit_l_min -25
_diffrn_reflns_number 9177
_diffrn_reflns_theta_max 22.50
_diffrn_reflns_theta_min 1.72
_diffrn_standards_decay_% 6.0
_diffrn_standards_interval_count 198
_diffrn_standards_number 2
_exptl_absorpt_coefficient_mu 0.560
_exptl_absorpt_correction_T_max 0.84
_exptl_absorpt_correction_T_min 0.79
_exptl_absorpt_correction_type XABS2
_exptl_crystal_colour 'dark purple'
_exptl_crystal_density_diffrn 1.236
_exptl_crystal_density_meas ?
_exptl_crystal_description prismatic
_exptl_crystal_F_000 2568
_exptl_crystal_size_max 0.70
_exptl_crystal_size_mid 0.50
_exptl_crystal_size_min 0.38
_refine_diff_density_max 0.507
_refine_diff_density_min -0.294
_refine_ls_extinction_method none
_refine_ls_goodness_of_fit_all 1.037
_refine_ls_goodness_of_fit_obs 1.070
_refine_ls_hydrogen_treatment riding
_refine_ls_matrix_type full
_refine_ls_number_parameters 773
_refine_ls_number_reflns 8491
_refine_ls_number_restraints 0
_refine_ls_restrained_S_all 1.038
_refine_ls_restrained_S_obs 1.070
_refine_ls_R_factor_all 0.0923
_refine_ls_R_factor_obs 0.0602
_refine_ls_shift/esd_max 0.025
_refine_ls_shift/esd_mean 0.002
_refine_ls_structure_factor_coef Fsqd
_refine_ls_weighting_details 'w=1/[\s^2^(Fo^2^)+(0.0880P)^2^+5.2298P] where P=(Fo^2^+2Fc^2^)/3'
_refine_ls_weighting_scheme calc
_refine_ls_wR_factor_all 0.1860
_refine_ls_wR_factor_obs 0.1577
_reflns_number_observed 5943
_reflns_number_total 9177
_reflns_observed_criterion >2sigma(I)
_cod_data_source_file ic970774p_4.cif
_cod_data_source_block 60xb
_cod_depositor_comments
;
The following automatic conversions were performed:

'_exptl_crystal_density_meas' value 'not measured' was changed to '?'
- the value is perceived as not measured.

Automatic conversion script
Id: cif_fix_values 3008 2015-01-20 13:52:24Z robertas 

The following automatic conversions were performed:

'_refine_ls_weighting_scheme' value 'calc
w=1/[\s^2^(Fo^2^)+(0.0880P)^2^+5.2298P] where P=(Fo^2^+2Fc^2^)/3' was
changed to 'calc'. New tag '_refine_ls_weighting_details' was
created. The value of the new tag was set to
'w=1/[\s^2^(Fo^2^)+(0.0880P)^2^+5.2298P] where P=(Fo^2^+2Fc^2^)/3'.

Automatic conversion script
Id: cif_fix_values 3143 2015-03-26 13:38:13Z robertas 
;
_cod_original_cell_volume 6490.2(61)
_cod_database_code 4322698

loop_
_symmetry_equiv_pos_as_xyz
'x, y, z'
'-x, y+1/2, -z+1/2'
'-x, -y, -z'
'x, -y-1/2, z-1/2'

loop_
_atom_site_aniso_label
_atom_site_aniso_U_11
_atom_site_aniso_U_22
_atom_site_aniso_U_33
_atom_site_aniso_U_23
_atom_site_aniso_U_13
_atom_site_aniso_U_12
Co1 0.0559(5) 0.0582(5) 0.0559(4) -0.0061(3) 0.0178(3) -0.0059(4)
Co2 0.0571(5) 0.0524(4) 0.0555(4) -0.0017(3) 0.0168(3) 0.0009(3)
N1 0.049(3) 0.068(3) 0.058(3) -0.008(2) 0.014(2) -0.002(2)
N2 0.065(3) 0.056(3) 0.064(3) -0.007(2) 0.023(2) -0.003(2)
N3 0.060(3) 0.065(3) 0.061(3) -0.009(2) 0.018(2) -0.008(2)
N4 0.065(3) 0.063(3) 0.064(3) -0.011(2) 0.021(2) -0.006(2)
N5 0.060(3) 0.056(3) 0.061(3) -0.002(2) 0.014(2) -0.002(2)
N6 0.072(3) 0.055(3) 0.064(3) 0.000(2) 0.023(2) -0.003(2)
N7 0.065(3) 0.061(3) 0.058(3) -0.005(2) 0.021(2) -0.003(2)
N8 0.066(3) 0.059(3) 0.061(3) -0.005(2) 0.021(2) 0.003(2)
C1 0.066(4) 0.060(3) 0.062(3) -0.006(3) 0.019(3) -0.003(3)
C2 0.062(4) 0.067(4) 0.057(3) -0.007(3) 0.015(3) -0.004(3)
C2A 0.067(4) 0.096(5) 0.072(4) -0.009(3) 0.012(3) -0.009(3)
C2B 0.101(5) 0.113(6) 0.078(4) -0.021(4) 0.020(4) -0.011(4)
C3 0.070(4) 0.071(4) 0.065(3) -0.011(3) 0.022(3) -0.012(3)
C3A 0.074(4) 0.080(4) 0.082(4) -0.015(3) 0.018(3) -0.028(3)
C3B 0.155(8) 0.082(5) 0.164(7) -0.038(5) 0.100(7) -0.039(5)
C4 0.055(3) 0.050(3) 0.063(3) -0.004(3) 0.014(3) -0.010(3)
C5 0.065(4) 0.057(3) 0.070(3) -0.004(3) 0.031(3) 0.001(3)
C6 0.056(4) 0.059(3) 0.065(3) -0.010(3) 0.017(3) 0.000(3)
C7 0.067(4) 0.069(4) 0.066(3) 0.003(3) 0.021(3) 0.010(3)
C7A 0.078(4) 0.079(4) 0.095(4) 0.021(4) 0.019(4) 0.010(4)
C7B 0.109(6) 0.065(4) 0.190(8) -0.003(5) 0.077(6) 0.011(4)
C8 0.073(4) 0.065(4) 0.068(4) -0.005(3) 0.015(3) 0.006(3)
C8A 0.071(4) 0.083(4) 0.086(4) 0.007(3) 0.011(3) 0.014(3)
C8B 0.145(7) 0.129(7) 0.080(5) -0.006(5) 0.005(5) 0.030(6)
C9 0.060(4) 0.064(4) 0.062(3) -0.010(3) 0.015(3) 0.004(3)
C10 0.053(4) 0.076(4) 0.068(4) -0.011(3) 0.009(3) -0.001(3)
C11 0.058(4) 0.073(4) 0.058(3) -0.011(3) 0.020(3) -0.005(3)
C12 0.059(4) 0.079(4) 0.070(4) -0.015(3) 0.025(3) -0.013(3)
C12A 0.061(4) 0.094(5) 0.082(4) -0.014(3) 0.016(3) -0.007(3)
C12B 0.099(5) 0.101(5) 0.071(4) -0.015(4) 0.013(4) -0.011(4)
C13 0.070(4) 0.081(4) 0.069(4) -0.008(3) 0.027(3) -0.017(3)
C13A 0.092(5) 0.096(5) 0.090(5) 0.008(4) 0.016(4) -0.048(4)
C13B 0.164(8) 0.080(5) 0.112(6) -0.013(4) 0.033(6) -0.041(5)
C14 0.063(4) 0.069(4) 0.062(3) -0.009(3) 0.023(3) -0.020(3)
C15 0.091(5) 0.066(4) 0.068(4) 0.002(3) 0.030(3) -0.017(3)
C16 0.060(4) 0.069(4) 0.060(3) -0.001(3) 0.019(3) 0.001(3)
C17 0.092(5) 0.069(4) 0.073(4) 0.002(3) 0.028(4) -0.002(4)
C17A 0.111(6) 0.082(5) 0.089(4) 0.014(4) 0.036(4) 0.005(4)
C17B 0.217(10) 0.078(5) 0.163(8) -0.008(5) 0.104(8) -0.015(6)
C18 0.073(4) 0.070(4) 0.070(4) 0.000(3) 0.026(3) 0.008(3)
C18A 0.110(5) 0.078(4) 0.076(4) 0.014(3) 0.020(4) 0.025(4)
C18B 0.120(6) 0.149(7) 0.064(4) 0.009(4) 0.012(4) 0.028(5)
C19 0.052(3) 0.063(3) 0.060(3) -0.006(3) 0.018(3) 0.004(3)
C20 0.072(4) 0.069(4) 0.056(3) -0.001(3) 0.021(3) 0.012(3)
C21 0.064(4) 0.054(3) 0.060(3) -0.005(3) 0.026(3) 0.002(3)
C22 0.066(4) 0.061(3) 0.066(3) -0.005(3) 0.032(3) 0.000(3)
C22A 0.087(4) 0.064(4) 0.088(4) -0.004(3) 0.033(4) -0.018(3)
C22B 0.105(6) 0.111(6) 0.102(5) -0.040(4) 0.037(4) -0.032(5)
C23 0.068(4) 0.058(3) 0.069(3) -0.001(3) 0.032(3) -0.004(3)
C23A 0.083(4) 0.061(4) 0.088(4) 0.004(3) 0.023(3) -0.009(3)
C23B 0.118(6) 0.088(5) 0.097(5) 0.018(4) 0.046(4) -0.011(4)
C24 0.066(4) 0.055(3) 0.061(3) 0.001(3) 0.023(3) 0.002(3)
C25 0.066(4) 0.061(3) 0.061(3) 0.007(3) 0.021(3) 0.005(3)
C26 0.060(4) 0.056(3) 0.059(3) 0.003(3) 0.015(3) 0.007(3)
C27 0.061(4) 0.082(4) 0.063(3) 0.006(3) 0.008(3) 0.011(3)
C27A 0.091(5) 0.082(4) 0.065(4) 0.009(3) 0.016(3) 0.016(4)
C27B 0.125(6) 0.118(6) 0.098(5) 0.044(5) 0.042(5) 0.042(5)
C28 0.071(4) 0.071(4) 0.066(3) -0.003(3) 0.012(3) -0.001(3)
C28A 0.078(5) 0.091(5) 0.069(4) -0.009(3) -0.003(3) 0.006(4)
C28B 0.079(5) 0.146(7) 0.128(6) -0.062(6) 0.015(5) -0.008(5)
C29 0.070(4) 0.064(4) 0.064(3) -0.006(3) 0.013(3) -0.003(3)
C30 0.079(4) 0.063(4) 0.067(4) -0.012(3) 0.015(3) -0.011(3)
C31 0.067(4) 0.064(4) 0.068(3) -0.004(3) 0.023(3) -0.001(3)
C32 0.079(4) 0.058(4) 0.083(4) -0.006(3) 0.032(4) -0.015(3)
C32A 0.099(5) 0.075(4) 0.107(5) 0.000(4) 0.028(4) -0.028(4)
C32B 0.178(9) 0.136(7) 0.119(6) -0.053(6) 0.058(6) -0.066(7)
C33 0.078(4) 0.063(4) 0.070(4) -0.002(3) 0.030(3) -0.006(3)
C33A 0.105(5) 0.065(4) 0.096(5) 0.010(3) 0.045(4) -0.013(4)
C33B 0.154(7) 0.059(4) 0.145(7) 0.022(4) 0.088(6) 0.009(5)
C34 0.074(4) 0.058(3) 0.059(3) 0.002(3) 0.031(3) 0.003(3)
C35 0.082(4) 0.064(4) 0.060(3) 0.007(3) 0.024(3) 0.009(3)
C36 0.070(4) 0.061(3) 0.054(3) -0.003(3) 0.019(3) 0.004(3)
C37 0.079(4) 0.076(4) 0.056(3) 0.000(3) 0.013(3) 0.017(3)
C37A 0.092(5) 0.095(5) 0.074(4) 0.014(4) 0.003(4) 0.022(4)
C37B 0.159(8) 0.167(8) 0.079(5) 0.034(5) 0.045(5) 0.040(7)
C38 0.061(4) 0.083(4) 0.065(3) -0.001(3) 0.020(3) 0.015(3)
C38A 0.070(4) 0.111(6) 0.095(5) 0.017(4) -0.001(4) 0.000(4)
C38B 0.161(9) 0.172(9) 0.108(6) -0.047(6) 0.008(6) -0.062(7)
C39 0.058(4) 0.070(4) 0.061(3) -0.005(3) 0.023(3) 0.009(3)
C40 0.067(4) 0.071(4) 0.072(4) -0.004(3) 0.025(3) 0.004(3)
C41 0.076(4) 0.056(3) 0.077(4) 0.004(3) 0.026(3) 0.002(3)
C42 0.069(4) 0.060(3) 0.077(4) 0.014(3) 0.030(3) 0.003(3)

loop_
_atom_site_label
_atom_site_type_symbol
_atom_site_fract_x
_atom_site_fract_y
_atom_site_fract_z
_atom_site_U_iso_or_equiv
_atom_site_thermal_displace_type
_atom_site_occupancy
_atom_site_calc_flag
_atom_site_refinement_flags
_atom_site_disorder_group
Co1 Co 0.38313(3) -0.00496(5) 0.51243(3) 0.0567(2) Uani 1 d . .
Co2 Co 0.12403(3) 0.01843(5) 0.49772(3) 0.0553(2) Uani 1 d . .
N1 N 0.2982(2) -0.0705(3) 0.4739(2) 0.0591(11) Uani 1 d . .
N2 N 0.4149(2) -0.1189(3) 0.5647(2) 0.0609(11) Uani 1 d . .
N3 N 0.4685(2) 0.0603(3) 0.5508(2) 0.0619(12) Uani 1 d . .
N4 N 0.3520(2) 0.1087(3) 0.4615(2) 0.0637(12) Uani 1 d . .
N5 N 0.0864(2) -0.1077(3) 0.5012(2) 0.0603(11) Uani 1 d . .
N6 N 0.1988(2) -0.0142(3) 0.5692(2) 0.0632(12) Uani 1 d . .
N7 N 0.1612(2) 0.1456(3) 0.4965(2) 0.0608(11) Uani 1 d . .
N8 N 0.0490(2) 0.0511(3) 0.4261(2) 0.0617(12) Uani 1 d . .
C1 C 0.2463(3) -0.0356(4) 0.4262(2) 0.0630(14) Uani 1 d . .
C2 C 0.1939(3) -0.1066(4) 0.4040(2) 0.0632(14) Uani 1 d . .
C2A C 0.1322(3) -0.0918(5) 0.3484(2) 0.081(2) Uani 1 d . .
H2A1 H 0.1141(3) -0.0293(5) 0.3509(2) 0.097 Uiso 1 calc R .
H2A2 H 0.0985(3) -0.1379(5) 0.3496(2) 0.097 Uiso 1 calc R .
C2B C 0.1457(3) -0.1009(5) 0.2876(3) 0.100(2) Uani 1 d . .
H2B1 H 0.1044(5) -0.0958(35) 0.2545(3) 0.149 Uiso 1 calc R .
H2B2 H 0.1659(23) -0.1613(15) 0.2857(10) 0.149 Uiso 1 calc R .
H2B3 H 0.1755(20) -0.0513(22) 0.2843(10) 0.149 Uiso 1 calc R .
C3 C 0.2143(3) -0.1841(4) 0.4387(2) 0.068(2) Uani 1 d . .
C3A C 0.1817(3) -0.2814(4) 0.4238(3) 0.081(2) Uani 1 d . .
H3A1 H 0.1789(3) -0.3104(4) 0.4611(3) 0.097 Uiso 1 calc R .
H3A2 H 0.1365(3) -0.2741(4) 0.3958(3) 0.097 Uiso 1 calc R .
C3B C 0.2208(4) -0.3458(5) 0.3948(4) 0.122(3) Uani 1 d . .
H3B1 H 0.1932(10) -0.3982(23) 0.3752(24) 0.183 Uiso 1 calc R .
H3B2 H 0.2598(16) -0.3692(33) 0.4260(5) 0.183 Uiso 1 calc R .
H3B3 H 0.2343(26) -0.3109(12) 0.3649(20) 0.183 Uiso 1 calc R .
C4 C 0.2782(3) -0.1608(3) 0.4848(2) 0.0574(13) Uani 1 d . .
C5 C 0.3141(3) -0.2161(4) 0.5357(2) 0.0615(14) Uani 1 d . .
C6 C 0.3793(3) -0.2000(4) 0.5712(2) 0.0604(14) Uani 1 d . .
C7 C 0.4225(3) -0.2604(4) 0.6187(2) 0.0675(15) Uani 1 d . .
C7A C 0.4091(3) -0.3594(4) 0.6394(3) 0.086(2) Uani 1 d . .
H7A1 H 0.3639(3) -0.3620(4) 0.6414(3) 0.103 Uiso 1 calc R .
H7A2 H 0.4397(3) -0.3715(4) 0.6802(3) 0.103 Uiso 1 calc R .
C7B C 0.4178(4) -0.4365(5) 0.5953(4) 0.115(3) Uani 1 d . .
H7B1 H 0.3874(20) -0.4249(23) 0.5549(7) 0.172 Uiso 1 calc R .
H7B2 H 0.4085(28) -0.4974(6) 0.6094(15) 0.172 Uiso 1 calc R .
H7B3 H 0.4629(8) -0.4354(27) 0.5942(20) 0.172 Uiso 1 calc R .
C8 C 0.4827(3) -0.2169(4) 0.6409(2) 0.070(2) Uani 1 d . .
C8A C 0.5424(3) -0.2459(5) 0.6933(3) 0.084(2) Uani 1 d . .
H8A1 H 0.5827(3) -0.2254(5) 0.6853(3) 0.100 Uiso 1 calc R .
H8A2 H 0.5437(3) -0.3144(5) 0.6965(3) 0.100 Uiso 1 calc R .
C8B C 0.5411(4) -0.2033(6) 0.7543(3) 0.126(3) Uani 1 d . .
H8B1 H 0.5805(16) -0.2222(37) 0.7866(6) 0.188 Uiso 1 calc R .
H8B2 H 0.5022(17) -0.2255(34) 0.7632(14) 0.188 Uiso 1 calc R .
H8B3 H 0.5397(31) -0.1354(6) 0.7512(10) 0.188 Uiso 1 calc R .
C9 C 0.4769(3) -0.1291(4) 0.6075(2) 0.0632(14) Uani 1 d . .
C10 C 0.5285(3) -0.0651(4) 0.6193(2) 0.068(2) Uani 1 d . .
H10 H 0.5692(3) -0.0836(4) 0.6471(2) 0.082 Uiso 1 calc R .
C11 C 0.5258(3) 0.0237(4) 0.5940(2) 0.0625(14) Uani 1 d . .
C12 C 0.5791(3) 0.0916(4) 0.6120(3) 0.069(2) Uani 1 d . .
C12A C 0.6448(3) 0.0747(5) 0.6607(3) 0.081(2) Uani 1 d . .
H12A H 0.6769(3) 0.1209(5) 0.6561(3) 0.097 Uiso 1 calc R .
H12B H 0.6611(3) 0.0124(5) 0.6547(3) 0.097 Uiso 1 calc R .
C12B C 0.6410(3) 0.0811(5) 0.7260(3) 0.094(2) Uani 1 d . .
H12C H 0.6849(5) 0.0729(34) 0.7550(3) 0.140 Uiso 1 calc R .
H12D H 0.6119(19) 0.0324(22) 0.7320(8) 0.140 Uiso 1 calc R .
H12E H 0.6238(23) 0.1420(14) 0.7320(8) 0.140 Uiso 1 calc R .
C13 C 0.5563(3) 0.1710(4) 0.5796(3) 0.072(2) Uani 1 d . .
C13A C 0.5900(3) 0.2655(5) 0.5832(3) 0.096(2) Uani 1 d . .
H13A H 0.6381(3) 0.2565(5) 0.5993(3) 0.115 Uiso 1 calc R .
H13B H 0.5796(3) 0.2913(5) 0.5421(3) 0.115 Uiso 1 calc R .
C13B C 0.5694(4) 0.3351(5) 0.6227(3) 0.121(3) Uani 1 d . .
H13C H 0.5940(22) 0.3930(15) 0.6247(22) 0.182 Uiso 1 calc R .
H13D H 0.5787(27) 0.3095(18) 0.6632(8) 0.182 Uiso 1 calc R .
H13E H 0.5224(7) 0.3477(32) 0.6055(15) 0.182 Uiso 1 calc R .
C14 C 0.4880(3) 0.1508(4) 0.5408(2) 0.0641(15) Uani 1 d . .
C15 C 0.4488(3) 0.2133(4) 0.4985(2) 0.074(2) Uani 1 d . .
H15 H 0.4664(3) 0.2728(4) 0.4953(2) 0.089 Uiso 1 calc R .
C16 C 0.3856(3) 0.1931(4) 0.4606(2) 0.0629(14) Uani 1 d . .
C17 C 0.3474(3) 0.2559(4) 0.4128(3) 0.078(2) Uani 1 d . .
C17A C 0.3720(4) 0.3519(4) 0.3995(3) 0.093(2) Uani 1 d . .
H17A H 0.3461(4) 0.3710(4) 0.3582(3) 0.112 Uiso 1 calc R .
H17B H 0.4183(4) 0.3461(4) 0.4009(3) 0.112 Uiso 1 calc R .
C17B C 0.3669(5) 0.4284(5) 0.4442(4) 0.143(3) Uani 1 d . .
H17C H 0.3937(29) 0.4818(21) 0.4408(24) 0.214 Uiso 1 calc R .
H17D H 0.3827(33) 0.4040(17) 0.4853(5) 0.214 Uiso 1 calc R .
H17E H 0.3211(7) 0.4479(35) 0.4347(20) 0.214 Uiso 1 calc R .
C18 C 0.2894(3) 0.2102(4) 0.3845(3) 0.070(2) Uani 1 d . .
C18A C 0.2331(3) 0.2394(5) 0.3280(3) 0.090(2) Uani 1 d . .
H18A H 0.2315(3) 0.3080(5) 0.3254(3) 0.108 Uiso 1 calc R .
H18B H 0.1910(3) 0.2178(5) 0.3319(3) 0.108 Uiso 1 calc R .
C18B C 0.2410(4) 0.1989(6) 0.2685(3) 0.115(3) Uani 1 d . .
H18C H 0.2043(16) 0.2198(34) 0.2340(4) 0.173 Uiso 1 calc R .
H18D H 0.2412(28) 0.1310(6) 0.2703(11) 0.173 Uiso 1 calc R .
H18E H 0.2823(14) 0.2208(32) 0.2641(14) 0.173 Uiso 1 calc R .
C19 C 0.2918(3) 0.1201(4) 0.4151(2) 0.0583(13) Uani 1 d . .
C20 C 0.2421(3) 0.0530(4) 0.4001(2) 0.0656(15) Uani 1 d . .
H20 H 0.2024(3) 0.0686(4) 0.3698(2) 0.079 Uiso 1 calc R .
C21 C 0.0221(3) -0.1366(4) 0.4689(2) 0.0578(13) Uani 1 d . .
C22 C 0.0124(3) -0.2342(4) 0.4817(2) 0.0617(14) Uani 1 d . .
C22A C -0.0521(3) -0.2881(4) 0.4544(3) 0.079(2) Uani 1 d . .
H22A H -0.0565(3) -0.3348(4) 0.4838(3) 0.094 Uiso 1 calc R .
H22B H -0.0894(3) -0.2445(4) 0.4466(3) 0.094 Uiso 1 calc R .
C22B C -0.0553(4) -0.3376(5) 0.3953(3) 0.105(2) Uani 1 d . .
H22C H -0.0987(9) -0.3657(31) 0.3778(12) 0.157 Uiso 1 calc R .
H22D H -0.0217(17) -0.3860(24) 0.4036(5) 0.157 Uiso 1 calc R .
H22E H -0.0477(25) -0.2924(8) 0.3671(9) 0.157 Uiso 1 calc R .
C23 C 0.0719(3) -0.2669(4) 0.5192(2) 0.0624(14) Uani 1 d . .
C23A C 0.0821(3) -0.3659(4) 0.5458(3) 0.078(2) Uani 1 d . .
H23A H 0.1222(3) -0.3928(4) 0.5405(3) 0.094 Uiso 1 calc R .
H23B H 0.0445(3) -0.4052(4) 0.5233(3) 0.094 Uiso 1 calc R .
C23B C 0.0885(4) -0.3676(5) 0.6138(3) 0.098(2) Uani 1 d . .
H23C H 0.0946(24) -0.4317(6) 0.6285(6) 0.147 Uiso 1 calc R .
H23D H 0.0487(11) -0.3420(32) 0.6193(4) 0.147 Uiso 1 calc R .
H23E H 0.1264(15) -0.3302(28) 0.6364(4) 0.147 Uiso 1 calc R .
C24 C 0.1186(3) -0.1872(4) 0.5318(2) 0.0602(14) Uani 1 d . .
C25 C 0.1850(3) -0.1869(4) 0.5688(2) 0.0625(14) Uani 1 d . .
C26 C 0.2188(3) -0.1034(4) 0.5931(2) 0.0593(14) Uani 1 d . .
C27 C 0.2760(3) -0.0959(4) 0.6484(2) 0.071(2) Uani 1 d . .
C27A C 0.3059(3) -0.1733(4) 0.6945(3) 0.082(2) Uani 1 d . .
H27A H 0.3087(3) -0.2314(4) 0.6729(3) 0.098 Uiso 1 calc R .
H27B H 0.3509(3) -0.1555(4) 0.7190(3) 0.098 Uiso 1 calc R .
C27B C 0.2644(4) -0.1905(5) 0.7361(3) 0.112(3) Uani 1 d . .
H27C H 0.2870(14) -0.2349(31) 0.7676(16) 0.168 Uiso 1 calc R .
H27D H 0.2216(11) -0.2157(37) 0.7126(6) 0.168 Uiso 1 calc R .
H27E H 0.2582(24) -0.1318(9) 0.7547(20) 0.168 Uiso 1 calc R .
C28 C 0.2926(3) -0.0031(4) 0.6574(3) 0.072(2) Uani 1 d . .
C28A C 0.3486(3) 0.0420(5) 0.7077(3) 0.086(2) Uani 1 d . .
H28A H 0.3542(3) 0.0086(5) 0.7459(3) 0.103 Uiso 1 calc R .
H28B H 0.3369(3) 0.1071(5) 0.7131(3) 0.103 Uiso 1 calc R .
C28B C 0.4144(3) 0.0402(6) 0.6936(4) 0.122(3) Uani 1 d . .
H28C H 0.4491(7) 0.0675(39) 0.7273(12) 0.183 Uiso 1 calc R .
H28D H 0.4098(10) 0.0761(35) 0.6570(16) 0.183 Uiso 1 calc R .
H28E H 0.4258(15) -0.0240(6) 0.6875(27) 0.183 Uiso 1 calc R .
C29 C 0.2467(3) 0.0474(4) 0.6063(2) 0.068(2) Uani 1 d . .
C30 C 0.2515(3) 0.1418(4) 0.5937(3) 0.072(2) Uani 1 d . .
H30 H 0.2828(3) 0.1777(4) 0.6232(3) 0.086 Uiso 1 calc R .
C31 C 0.2137(3) 0.1881(4) 0.5406(2) 0.0658(15) Uani 1 d . .
C32 C 0.2246(3) 0.2845(4) 0.5236(3) 0.072(2) Uani 1 d . .
C32A C 0.2774(3) 0.3492(5) 0.5636(3) 0.095(2) Uani 1 d . .
H32A H 0.3166(3) 0.3120(5) 0.5850(3) 0.114 Uiso 1 calc R .
H32B H 0.2904(3) 0.3945(5) 0.5378(3) 0.114 Uiso 1 calc R .
C32B C 0.2543(5) 0.4021(6) 0.6100(4) 0.142(3) Uani 1 d . .
H32C H 0.2910(10) 0.4375(39) 0.6366(20) 0.212 Uiso 1 calc R .
H32D H 0.2384(33) 0.3578(7) 0.6339(21) 0.212 Uiso 1 calc R .
H32E H 0.2188(24) 0.4446(36) 0.5892(4) 0.212 Uiso 1 calc R .
C33 C 0.1809(3) 0.2982(4) 0.4678(3) 0.069(2) Uani 1 d . .
C33A C 0.1697(3) 0.3876(4) 0.4297(3) 0.086(2) Uani 1 d . .
H33A H 0.2104(3) 0.4249(4) 0.4427(3) 0.103 Uiso 1 calc R .
H33B H 0.1619(3) 0.3701(4) 0.3872(3) 0.103 Uiso 1 calc R .
C33B C 0.1127(4) 0.4490(4) 0.4329(3) 0.110(3) Uani 1 d . .
H33C H 0.1110(17) 0.5053(18) 0.4091(20) 0.164 Uiso 1 calc R .
H33D H 0.1192(14) 0.4660(31) 0.4749(4) 0.164 Uiso 1 calc R .
H33E H 0.0714(5) 0.4149(15) 0.4169(23) 0.164 Uiso 1 calc R .
C34 C 0.1405(3) 0.2136(4) 0.4503(2) 0.0613(14) Uani 1 d . .
C35 C 0.0878(3) 0.2025(4) 0.3984(2) 0.069(2) Uani 1 d . .
H35 H 0.0815(3) 0.2487(4) 0.3682(2) 0.082 Uiso 1 calc R .
C36 C 0.0426(3) 0.1279(4) 0.3864(2) 0.0617(14) Uani 1 d . .
C37 C -0.0185(3) 0.1225(4) 0.3361(2) 0.072(2) Uani 1 d . .
C37A C -0.0382(3) 0.1903(5) 0.2827(3) 0.093(2) Uani 1 d . .
H37A H -0.0864(3) 0.1894(5) 0.2643(3) 0.111 Uiso 1 calc R .
H37B H -0.0252(3) 0.2539(5) 0.2977(3) 0.111 Uiso 1 calc R .
C37B C -0.0065(4) 0.1664(6) 0.2347(3) 0.133(3) Uani 1 d . .
H37C H -0.0227(26) 0.2091(31) 0.2006(14) 0.200 Uiso 1 calc R .
H37D H -0.0177(27) 0.1026(17) 0.2209(22) 0.200 Uiso 1 calc R .
H37E H 0.0412(5) 0.1724(46) 0.2518(9) 0.200 Uiso 1 calc R .
C38 C -0.0525(3) 0.0451(5) 0.3462(2) 0.070(2) Uani 1 d . .
C38A C -0.1183(3) 0.0056(5) 0.3067(3) 0.098(2) Uani 1 d . .
H38A H -0.1415(3) -0.0217(5) 0.3329(3) 0.118 Uiso 1 calc R .
H38B H -0.1455(3) 0.0571(5) 0.2839(3) 0.118 Uiso 1 calc R .
C38B C -0.1115(5) -0.0682(7) 0.2623(4) 0.155(4) Uani 1 d . .
H38C H -0.1551(5) -0.0860(40) 0.2359(23) 0.233 Uiso 1 calc R .
H38D H -0.0893(34) -0.1228(22) 0.2845(4) 0.233 Uiso 1 calc R .
H38E H -0.0859(33) -0.0432(19) 0.2380(24) 0.233 Uiso 1 calc R .
C39 C -0.0095(3) 0.0005(4) 0.4015(2) 0.0621(14) Uani 1 d . .
C40 C -0.0233(3) -0.0839(4) 0.4246(3) 0.070(2) Uani 1 d . .
H40 H -0.0666(3) -0.1073(4) 0.4089(3) 0.083 Uiso 1 calc R .
C41 C 0.2761(3) -0.2917(4) 0.5567(2) 0.070(2) Uani 1 d . .
H41A H 0.2907(3) -0.3538(4) 0.5563(2) 0.084 Uiso 1 calc R .
C42 C 0.2235(3) -0.2778(4) 0.5758(2) 0.0670(15) Uani 1 d . .
H42A H 0.2096(3) -0.3282(4) 0.5948(2) 0.080 Uiso 1 calc R .

loop_
_atom_type_symbol
_atom_type_description
_atom_type_scat_dispersion_real
_atom_type_scat_dispersion_imag
_atom_type_scat_source
C C 0.0033 0.0016 'International Tables Vol C Tables 4.2.6.8 and 6.1.1.4'
H H 0.0000 0.0000 'International Tables Vol C Tables 4.2.6.8 and 6.1.1.4'
N N 0.0061 0.0033 'International Tables Vol C Tables 4.2.6.8 and 6.1.1.4'
Co Co 0.3494 0.9721 'International Tables Vol C Tables 4.2.6.8 and 6.1.1.4'

loop_
_geom_angle_atom_site_label_1
_geom_angle_atom_site_label_2
_geom_angle_atom_site_label_3
_geom_angle
_geom_angle_site_symmetry_1
_geom_angle_site_symmetry_3
_geom_angle_publ_flag
N1 Co1 N3 179.7(2) . . ?
N1 Co1 N4 91.9(2) . . ?
N3 Co1 N4 88.2(2) . . ?
N1 Co1 N2 88.6(2) . . ?
N3 Co1 N2 91.4(2) . . ?
N4 Co1 N2 179.4(2) . . ?
N6 Co2 N8 180.0(2) . . ?
N6 Co2 N5 88.9(2) . . ?
N8 Co2 N5 91.1(2) . . ?
N6 Co2 N7 90.5(2) . . ?
N8 Co2 N7 89.5(2) . . ?
N5 Co2 N7 178.3(2) . . ?
C1 N1 C4 105.3(4) . . ?
C1 N1 Co1 125.0(4) . . ?
C4 N1 Co1 129.6(3) . . ?
C9 N2 C6 105.0(4) . . ?
C9 N2 Co1 125.4(4) . . ?
C6 N2 Co1 129.4(4) . . ?
C14 N3 C11 103.0(4) . . ?
C14 N3 Co1 129.5(4) . . ?
C11 N3 Co1 127.4(4) . . ?
C19 N4 C16 103.6(4) . . ?
C19 N4 Co1 127.1(4) . . ?
C16 N4 Co1 129.2(4) . . ?
C21 N5 C24 105.8(4) . . ?
C21 N5 Co2 125.9(3) . . ?
C24 N5 Co2 128.1(4) . . ?
C26 N6 C29 104.7(4) . . ?
C26 N6 Co2 128.0(3) . . ?
C29 N6 Co2 127.2(4) . . ?
C31 N7 C34 104.1(4) . . ?
C31 N7 Co2 128.2(4) . . ?
C34 N7 Co2 127.7(4) . . ?
C39 N8 C36 104.3(4) . . ?
C39 N8 Co2 127.2(4) . . ?
C36 N8 Co2 128.5(4) . . ?
N1 C1 C20 126.8(5) . . ?
N1 C1 C2 110.9(5) . . ?
C20 C1 C2 122.4(5) . . ?
C3 C2 C1 106.7(5) . . ?
C3 C2 C2A 129.7(5) . . ?
C1 C2 C2A 123.4(5) . . ?
C2 C2A C2B 113.6(5) . . ?
C2 C3 C4 107.1(5) . . ?
C2 C3 C3A 124.3(5) . . ?
C4 C3 C3A 127.7(5) . . ?
C3B C3A C3 111.6(5) . . ?
N1 C4 C5 123.0(5) . . ?
N1 C4 C3 109.7(4) . . ?
C5 C4 C3 127.2(5) . . ?
C6 C5 C4 124.9(5) . . ?
C6 C5 C41 117.4(5) . . ?
C4 C5 C41 117.3(5) . . ?
C5 C6 N2 122.6(5) . . ?
C5 C6 C7 128.1(5) . . ?
N2 C6 C7 109.3(5) . . ?
C8 C7 C6 107.8(5) . . ?
C8 C7 C7A 122.6(5) . . ?
C6 C7 C7A 129.4(5) . . ?
C7 C7A C7B 111.7(5) . . ?
C7 C8 C9 106.1(5) . . ?
C7 C8 C8A 128.9(6) . . ?
C9 C8 C8A 124.8(5) . . ?
C8 C8A C8B 111.8(5) . . ?
C10 C9 N2 125.9(5) . . ?
C10 C9 C8 122.2(5) . . ?
N2 C9 C8 111.8(5) . . ?
C9 C10 C11 126.4(5) . . ?
C10 C11 N3 123.2(5) . . ?
C10 C11 C12 124.4(5) . . ?
N3 C11 C12 112.2(5) . . ?
C13 C12 C11 106.8(5) . . ?
C13 C12 C12A 128.9(6) . . ?
C11 C12 C12A 124.2(6) . . ?
C12 C12A C12B 113.4(5) . . ?
C12 C13 C14 106.5(5) . . ?
C12 C13 C13A 129.0(6) . . ?
C14 C13 C13A 124.4(6) . . ?
C13B C13A C13 113.1(6) . . ?
C15 C14 N3 124.5(5) . . ?
C15 C14 C13 124.0(5) . . ?
N3 C14 C13 111.5(5) . . ?
C16 C15 C14 124.0(5) . . ?
C15 C16 N4 124.5(5) . . ?
C15 C16 C17 123.3(6) . . ?
N4 C16 C17 112.1(5) . . ?
C18 C17 C16 105.8(5) . . ?
C18 C17 C17A 130.2(6) . . ?
C16 C17 C17A 124.0(6) . . ?
C17 C17A C17B 113.4(6) . . ?
C17 C18 C19 107.4(5) . . ?
C17 C18 C18A 128.7(6) . . ?
C19 C18 C18A 123.7(6) . . ?
C18 C18A C18B 112.6(5) . . ?
C20 C19 N4 123.6(5) . . ?
C20 C19 C18 125.4(5) . . ?
N4 C19 C18 111.0(5) . . ?
C19 C20 C1 125.4(5) . . ?
C40 C21 N5 124.8(5) . . ?
C40 C21 C22 124.1(5) . . ?
N5 C21 C22 110.6(5) . . ?
C23 C22 C21 107.0(5) . . ?
C23 C22 C22A 128.4(5) . . ?
C21 C22 C22A 124.5(5) . . ?
C22B C22A C22 112.6(5) . . ?
C22 C23 C24 107.1(5) . . ?
C22 C23 C23A 123.6(5) . . ?
C24 C23 C23A 129.1(5) . . ?
C23 C23A C23B 112.6(5) . . ?
N5 C24 C25 123.1(5) . . ?
N5 C24 C23 109.4(5) . . ?
C25 C24 C23 127.5(5) . . ?
C24 C25 C26 122.2(5) . . ?
C24 C25 C42 117.9(5) . . ?
C26 C25 C42 119.3(5) . . ?
N6 C26 C25 123.8(5) . . ?
N6 C26 C27 110.1(5) . . ?
C25 C26 C27 125.9(5) . . ?
C28 C27 C26 107.8(5) . . ?
C28 C27 C27A 124.2(5) . . ?
C26 C27 C27A 127.3(6) . . ?
C27B C27A C27 111.3(5) . . ?
C27 C28 C29 106.2(5) . . ?
C27 C28 C28A 128.8(5) . . ?
C29 C28 C28A 124.9(5) . . ?
C28 C28A C28B 112.1(5) . . ?
C30 C29 N6 124.2(5) . . ?
C30 C29 C28 125.0(5) . . ?
N6 C29 C28 110.8(5) . . ?
C29 C30 C31 125.5(5) . . ?
N7 C31 C30 122.9(5) . . ?
N7 C31 C32 111.6(5) . . ?
C30 C31 C32 125.5(5) . . ?
C33 C32 C31 105.9(5) . . ?
C33 C32 C32A 130.5(6) . . ?
C31 C32 C32A 123.5(5) . . ?
C32B C32A C32 113.0(6) . . ?
C32 C33 C34 108.3(5) . . ?
C32 C33 C33A 127.6(5) . . ?
C34 C33 C33A 124.0(5) . . ?
C33B C33A C33 115.6(5) . . ?
C35 C34 N7 124.0(5) . . ?
C35 C34 C33 125.8(5) . . ?
N7 C34 C33 110.1(5) . . ?
C34 C35 C36 125.5(5) . . ?
C35 C36 N8 122.9(5) . . ?
C35 C36 C37 125.7(5) . . ?
N8 C36 C37 111.2(5) . . ?
C38 C37 C36 106.8(5) . . ?
C38 C37 C37A 128.6(6) . . ?
C36 C37 C37A 124.6(6) . . ?
C37B C37A C37 112.6(6) . . ?
C37 C38 C39 106.3(5) . . ?
C37 C38 C38A 128.8(6) . . ?
C39 C38 C38A 124.7(6) . . ?
C38B C38A C38 113.6(6) . . ?
C40 C39 N8 124.2(5) . . ?
C40 C39 C38 124.5(6) . . ?
N8 C39 C38 111.2(5) . . ?
C39 C40 C21 125.0(6) . . ?
C42 C41 C5 126.0(5) . . ?
C41 C42 C25 124.7(5) . . ?

loop_
_geom_bond_atom_site_label_1
_geom_bond_atom_site_label_2
_geom_bond_distance
_geom_bond_site_symmetry_2
_geom_bond_publ_flag
Co1 N1 1.959(4) . ?
Co1 N3 1.964(4) . ?
Co1 N4 1.972(5) . ?
Co1 N2 1.992(4) . ?
Co2 N6 1.936(5) . ?
Co2 N8 1.941(4) . ?
Co2 N5 1.962(4) . ?
Co2 N7 1.963(4) . ?
N1 C1 1.370(6) . ?
N1 C4 1.391(6) . ?
N2 C9 1.371(6) . ?
N2 C6 1.404(6) . ?
N3 C14 1.385(7) . ?
N3 C11 1.396(7) . ?
N4 C19 1.383(6) . ?
N4 C16 1.389(7) . ?
N5 C21 1.384(6) . ?
N5 C24 1.383(6) . ?
N6 C26 1.384(6) . ?
N6 C29 1.399(7) . ?
N7 C31 1.378(6) . ?
N7 C34 1.395(6) . ?
N8 C39 1.382(7) . ?
N8 C36 1.395(6) . ?
C1 C20 1.378(7) . ?
C1 C2 1.459(7) . ?
C2 C3 1.342(7) . ?
C2 C2A 1.520(7) . ?
C2A C2B 1.518(8) . ?
C3 C4 1.463(7) . ?
C3 C3A 1.527(7) . ?
C3A C3B 1.518(9) . ?
C4 C5 1.409(7) . ?
C5 C6 1.376(7) . ?
C5 C41 1.505(7) . ?
C6 C7 1.454(7) . ?
C7 C8 1.355(8) . ?
C7 C7A 1.531(8) . ?
C7A C7B 1.537(9) . ?
C8 C9 1.444(7) . ?
C8 C8A 1.495(7) . ?
C8A C8B 1.534(8) . ?
C9 C10 1.374(7) . ?
C10 C11 1.375(8) . ?
C11 C12 1.434(7) . ?
C12 C13 1.347(8) . ?
C12 C12A 1.497(8) . ?
C12A C12B 1.533(8) . ?
C13 C14 1.460(7) . ?
C13 C13A 1.502(8) . ?
C13A C13B 1.494(10) . ?
C14 C15 1.376(8) . ?
C15 C16 1.372(7) . ?
C16 C17 1.442(8) . ?
C17 C18 1.353(8) . ?
C17 C17A 1.517(8) . ?
C17A C17B 1.519(9) . ?
C18 C19 1.447(7) . ?
C18 C18A 1.511(8) . ?
C18A C18B 1.540(8) . ?
C19 C20 1.373(7) . ?
C21 C40 1.373(7) . ?
C21 C22 1.438(7) . ?
C22 C23 1.357(7) . ?
C22 C22A 1.510(7) . ?
C22A C22B 1.508(8) . ?
C23 C24 1.462(7) . ?
C23 C23A 1.514(7) . ?
C23A C23B 1.526(8) . ?
C24 C25 1.388(7) . ?
C25 C26 1.399(7) . ?
C25 C42 1.500(7) . ?
C26 C27 1.451(7) . ?
C27 C28 1.355(8) . ?
C27 C27A 1.514(7) . ?
C27A C27B 1.509(9) . ?
C28 C29 1.447(8) . ?
C28 C28A 1.506(8) . ?
C28A C28B 1.523(9) . ?
C29 C30 1.375(7) . ?
C30 C31 1.390(7) . ?
C31 C32 1.456(7) . ?
C32 C33 1.334(8) . ?
C32 C32A 1.506(8) . ?
C32A C32B 1.505(9) . ?
C33 C34 1.447(7) . ?
C33 C33A 1.512(8) . ?
C33A C33B 1.504(8) . ?
C34 C35 1.356(7) . ?
C35 C36 1.389(7) . ?
C36 C37 1.434(7) . ?
C37 C38 1.368(8) . ?
C37 C37A 1.505(8) . ?
C37A C37B 1.500(9) . ?
C38 C39 1.449(7) . ?
C38 C38A 1.502(8) . ?
C38A C38B 1.497(10) . ?
C39 C40 1.373(8) . ?
C41 C42 1.332(7) . ?
